data_1521023
loop_
_publ_author_name
'Fischer, W.'
'Reck, G.'
'Schober, T.'

_publ_section_title
;
 Structural transformation of the oxygen and proton conductor Ba2 In2 O5
 in humid air: an in-situ X-ray powder diffraction study
;
_journal_name_full 'Solid State Ionics'
_journal_page_first 211
_journal_page_last 215
_journal_volume 116
_journal_year 1999
_chemical_formula_sum 'Ba2 In2 O5'
_space_group_IT_number 46
_symmetry_space_group_name_Hall 'I 2 -2a'
_symmetry_space_group_name_H-M 'I m a 2'
_cell_angle_alpha 90
_cell_angle_beta 90
_cell_angle_gamma 90
_cell_formula_units_Z 4
_cell_length_a 16.7191
_cell_length_b 6.0833
_cell_length_c 5.9563
_cell_volume 605.799
_citation_journal_id_ASTM SSIOD3
_cod_data_source_file Fischer_SSIOD3_1999_745.cif
_cod_data_source_block Ba2In2O5
_cod_original_cell_volume 605.7992
_cod_database_code 1521023

loop_
_symmetry_equiv_pos_as_xyz
x,y,z
-x,-y,z
-x+1/2,y,z
x+1/2,-y,z
x+1/2,y+1/2,z+1/2
-x+1/2,-y+1/2,z+1/2
-x+1,y+1/2,z+1/2
x+1,-y+1/2,z+1/2

loop_
_atom_site_label
_atom_site_type_symbol
_atom_site_fract_x
_atom_site_fract_y
_atom_site_fract_z
_atom_site_occupancy
_atom_site_U_iso_or_equiv
Ba1 Ba+2 0.1108 0.0171 0.5097 1 0.0
In2 In+3 0.25 0.9515 0.0119 1 0.0
O2 O-2 0.1418 0.0536 0.0513 1 0.0
O3 O-2 0.25 0.8919 0.6189 1 0.0
In1 In+3 0 0 0.0005 1 0.0
O1 O-2 0.9955 0.2722 0.2967 1 0.0
